data_1511687
loop_
_publ_author_name
'Kuz'ma, Yu.B.'
'Mikhalenko, S.I.'
'Chaban, N.F.'

_publ_section_title
;
 New borides with structure of Er3CrB7 type and refinement of the diagram
 of state of Y-W-B system.
;
_journal_name_full 'Izvestiya Akademii Nauk SSSR, Neorganicheskie Materialy'
_journal_page_first 2092
_journal_page_last 2095
_journal_volume 28
_journal_year 1992
_chemical_formula_sum 'B7 W Y3'
_chemical_name_systematic 'Y3 W B7'
_space_group_IT_number 63
_symmetry_space_group_name_Hall '-C 2c 2'
_symmetry_space_group_name_H-M 'C m c m'
_cell_angle_alpha 90
_cell_angle_beta 90
_cell_angle_gamma 90
_cell_formula_units_Z 4
_cell_length_a 3.467
_cell_length_b 15.952
_cell_length_c 9.475
_cell_volume 524.020
_citation_journal_id_ASTM IVNMAW
_cod_data_source_file boron4-x_345.cif
_cod_data_source_block B7W1Y3
_cod_original_cell_volume 524.0204
_cod_original_formula_sum 'B7 W1 Y3'
_cod_database_code 1511687

loop_
_symmetry_equiv_pos_as_xyz
x,y,z
-x,-y,z+1/2
x,-y,-z
-x,y,-z+1/2
-x,-y,-z
x,y,-z-1/2
-x,y,z
x,-y,z-1/2
x+1/2,y+1/2,z
-x+1/2,-y+1/2,z+1/2
x+1/2,-y+1/2,-z
-x+1/2,y+1/2,-z+1/2
-x+1/2,-y+1/2,-z
x+1/2,y+1/2,-z-1/2
-x+1/2,y+1/2,z
x+1/2,-y+1/2,z-1/2

loop_
_atom_site_label
_atom_site_type_symbol
_atom_site_fract_x
_atom_site_fract_y
_atom_site_fract_z
_atom_site_occupancy
_atom_site_U_iso_or_equiv
B2 B-2 0 0.367 0.352 1 0.0
W1 W+6 0 0.9482 0.25 1 0.0
B1 B-2 0 0.274 0.023 1 0.0
B4 B-2 0 0.544 0.25 1 0.0
Y1 Y+3 0 0.1061 0.0561 1 0.0
B3 B-2 0 0.481 0.408 1 0.0
Y2 Y+3 0 0.7586 0.25 1 0.0
